data_7029416
loop_
_publ_author_name
'Frey, Julien'
'Curchod, Basile F. E.'
'Scopelliti, Rosario'
'Tavernelli, Ivano'
'Rothlisberger, Ursula'
'Nazeeruddin, Mohammad K.'
'Baranoff, Etienne'

_publ_section_title
;
 Structure-property relationships based on Hammett constants in
 cyclometalated iridium(iii) complexes: their application to the design of
 a fluorine-free FIrPic-like emitter.
;
_journal_issue 15
_journal_name_full 'Dalton transactions (Cambridge, England : 2003)'
_journal_page_first 5667
_journal_page_last 5679
_journal_paper_doi 10.1039/c3dt52739e
_journal_volume 43
_journal_year 2014
_chemical_formula_moiety 'C27 H19 F4 Ir N2 O2'
_chemical_formula_sum 'C27 H19 F4 Ir N2 O2'
_chemical_formula_weight 671.64
_chemical_name_systematic
; 
 ? 
;
_space_group_IT_number 14
_symmetry_cell_setting monoclinic
_symmetry_space_group_name_Hall '-P 2ybc'
_symmetry_space_group_name_H-M 'P 1 21/c 1'
_atom_sites_solution_hydrogens geom
_atom_sites_solution_primary direct
_atom_sites_solution_secondary difmap
_audit_creation_method SHELXL-97
_cell_angle_alpha 90.00
_cell_angle_beta 109.041(7)
_cell_angle_gamma 90.00
_cell_formula_units_Z 8
_cell_length_a 14.2843(12)
_cell_length_b 20.156(3)
_cell_length_c 17.0651(12)
_cell_measurement_reflns_used 193
_cell_measurement_temperature 100(2)
_cell_measurement_theta_max 22.404
_cell_measurement_theta_min 4.074
_cell_volume 4644.5(9)
_computing_cell_refinement 'Dirax/lsq (Duisenberg & Schreurs, 1989-2000)'
_computing_data_collection 'Collect (Bruker AXS BV, 1997-2004)'
_computing_data_reduction 'EvalCCD (Duisenberg & Schreurs, 1990-2000)'
_computing_molecular_graphics 'Bruker SHELXTL'
_computing_publication_material 'Bruker SHELXTL'
_computing_structure_refinement 'Bruker SHELXTL'
_computing_structure_solution 'Bruker SHELXTL'
_diffrn_ambient_temperature 100(2)
_diffrn_measured_fraction_theta_full 0.992
_diffrn_measured_fraction_theta_max 0.992
_diffrn_measurement_device_type 'Bruker APEX II CCD'
_diffrn_measurement_method 'phi and omega scans'
_diffrn_radiation_monochromator graphite
_diffrn_radiation_source 'fine-focus sealed tube'
_diffrn_radiation_type MoK\a
_diffrn_radiation_wavelength 0.71073
_diffrn_reflns_av_R_equivalents 0.0705
_diffrn_reflns_av_sigmaI/netI 0.0310
_diffrn_reflns_limit_h_max 18
_diffrn_reflns_limit_h_min -18
_diffrn_reflns_limit_k_max 26
_diffrn_reflns_limit_k_min -26
_diffrn_reflns_limit_l_max 21
_diffrn_reflns_limit_l_min -22
_diffrn_reflns_number 149363
_diffrn_reflns_theta_full 27.50
_diffrn_reflns_theta_max 27.50
_diffrn_reflns_theta_min 3.34
_exptl_absorpt_coefficient_mu 5.810
_exptl_absorpt_correction_T_max 1.0000
_exptl_absorpt_correction_T_min 0.3163
_exptl_absorpt_correction_type multi-scan
_exptl_absorpt_process_details 'SADABS, Bruker AXS, 2003'
_exptl_crystal_colour yellow
_exptl_crystal_density_diffrn 1.921
_exptl_crystal_density_method 'not measured'
_exptl_crystal_description prismatic
_exptl_crystal_F_000 2592
_exptl_crystal_size_max 0.44
_exptl_crystal_size_mid 0.42
_exptl_crystal_size_min 0.23
_refine_diff_density_max 3.228
_refine_diff_density_min -2.384
_refine_diff_density_rms 0.226
_refine_ls_extinction_method none
_refine_ls_goodness_of_fit_ref 1.090
_refine_ls_hydrogen_treatment constr
_refine_ls_matrix_type full
_refine_ls_number_parameters 656
_refine_ls_number_reflns 10600
_refine_ls_number_restraints 0
_refine_ls_restrained_S_all 1.090
_refine_ls_R_factor_all 0.0626
_refine_ls_R_factor_gt 0.0416
_refine_ls_shift/su_max 0.001
_refine_ls_shift/su_mean 0.000
_refine_ls_structure_factor_coef Fsqd
_refine_ls_weighting_details 'calc w=1/[\s^2^(Fo^2^)+(0.0414P)^2^+60.6415P] where P=(Fo^2^+2Fc^2^)/3'
_refine_ls_weighting_scheme calc
_refine_ls_wR_factor_gt 0.0973
_refine_ls_wR_factor_ref 0.1130
_reflns_number_gt 8276
_reflns_number_total 10600
_reflns_threshold_expression >2sigma(I)
_cod_data_source_file c3dt52739e.txt
_cod_data_source_block eb70b
_cod_depositor_comments
;
The following automatic conversions were performed:

'_symmetry_cell_setting' value 'Monoclinic' changed to 'monoclinic'
according to
/usr/data/users/saulius/crontab/automatic-downloads/current/RSC/lib/dictionaries/cif_core.dic
dictionary named 'cif_core.dic' version 2.4.2 from 2011-04-26.

Automatic conversion script
Id: cif_fix_values 2281 2013-09-26 08:29:07Z andrius 
;
_cod_original_cell_volume 4644.4(9)
_cod_original_sg_symbol_H-M 'P 21/c'
_cod_database_code 7029416

loop_
_symmetry_equiv_pos_as_xyz
'x, y, z'
'-x, y+1/2, -z+1/2'
'-x, -y, -z'
'x, -y-1/2, z-1/2'

loop_
_atom_site_label
_atom_site_type_symbol
_atom_site_fract_x
_atom_site_fract_y
_atom_site_fract_z
_atom_site_U_iso_or_equiv
_atom_site_adp_type
_atom_site_occupancy
_atom_site_symmetry_multiplicity
_atom_site_calc_flag
_atom_site_refinement_flags
Ir1A Ir 0.37087(2) 0.72299(1) 0.16995(1) 0.00839(7) Uani 0.9441(5) 1 d P
Ir1B Ir 0.3962(3) 0.7229(2) 0.2313(3) 0.00839(7) Uani 0.0559(5) 1 d P
F1 F 0.2533(4) 0.5582(2) 0.3569(3) 0.0350(11) Uani 1 1 d .
F2 F 0.0667(3) 0.5497(2) 0.0745(3) 0.0313(10) Uani 1 1 d .
F3 F 0.6456(3) 0.5309(2) 0.2049(3) 0.0245(9) Uani 1 1 d .
F4 F 0.4670(3) 0.5993(2) -0.0650(2) 0.0227(9) Uani 1 1 d .
O1 O 0.4737(3) 0.8007(2) 0.1705(3) 0.0167(9) Uani 1 1 d .
O2 O 0.2751(3) 0.7958(2) 0.1960(3) 0.0159(9) Uani 1 1 d .
N1 N 0.4294(4) 0.7071(3) 0.2939(3) 0.0165(11) Uani 1 1 d .
N2 N 0.3101(4) 0.7327(3) 0.0437(3) 0.0117(10) Uani 1 1 d .
C1 C 0.5082(5) 0.7401(4) 0.3456(4) 0.0179(13) Uani 1 1 d .
H1 H 0.5409 0.7718 0.3224 0.021 Uiso 1 1 calc R
C2 C 0.5430(5) 0.7301(4) 0.4294(4) 0.0196(14) Uani 1 1 d .
H2 H 0.5987 0.7542 0.4632 0.024 Uiso 1 1 calc R
C3 C 0.4959(5) 0.6842(4) 0.4647(4) 0.0192(14) Uani 1 1 d .
H3 H 0.5174 0.6775 0.5230 0.023 Uiso 1 1 calc R
C4 C 0.4169(5) 0.6481(4) 0.4128(4) 0.0206(14) Uani 1 1 d .
H4 H 0.3853 0.6154 0.4355 0.025 Uiso 1 1 calc R
C5 C 0.3836(5) 0.6599(3) 0.3270(4) 0.0145(12) Uani 1 1 d .
C6 C 0.3005(5) 0.6282(3) 0.2640(4) 0.0165(13) Uani 1 1 d .
C7 C 0.2377(6) 0.5798(4) 0.2782(4) 0.0261(16) Uani 1 1 d .
C8 C 0.1597(6) 0.5521(4) 0.2163(5) 0.0244(15) Uani 1 1 d .
H8 H 0.1182 0.5192 0.2278 0.029 Uiso 1 1 calc R
C9 C 0.1451(5) 0.5747(4) 0.1371(4) 0.0231(15) Uani 1 1 d .
C10 C 0.2032(5) 0.6224(3) 0.1179(4) 0.0173(13) Uani 1 1 d .
H10 H 0.1899 0.6361 0.0620 0.021 Uiso 1 1 calc R
C11 C 0.2820(4) 0.6506(3) 0.1808(4) 0.0145(13) Uani 1 1 d .
C12 C 0.4525(5) 0.6551(3) 0.1354(4) 0.0151(12) Uani 1 1 d .
C13 C 0.5237(5) 0.6137(3) 0.1885(4) 0.0150(13) Uani 1 1 d .
H13 H 0.5372 0.6155 0.2468 0.018 Uiso 1 1 calc R
C14 C 0.5742(5) 0.5701(3) 0.1539(4) 0.0176(13) Uani 1 1 d .
C15 C 0.5562(5) 0.5645(3) 0.0687(4) 0.0186(13) Uani 1 1 d .
H15 H 0.5917 0.5339 0.0468 0.022 Uiso 1 1 calc R
C16 C 0.4857(5) 0.6049(3) 0.0186(4) 0.0179(13) Uani 1 1 d .
C17 C 0.4310(5) 0.6505(3) 0.0487(4) 0.0140(12) Uani 1 1 d .
C18 C 0.3508(5) 0.6933(3) -0.0020(4) 0.0118(12) Uani 1 1 d .
C19 C 0.3123(5) 0.6960(3) -0.0893(4) 0.0163(13) Uani 1 1 d .
H19 H 0.3392 0.6685 -0.1218 0.020 Uiso 1 1 calc R
C20 C 0.2350(5) 0.7391(3) -0.1274(4) 0.0166(13) Uani 1 1 d .
H20 H 0.2092 0.7417 -0.1861 0.020 Uiso 1 1 calc R
C21 C 0.1958(5) 0.7784(3) -0.0792(4) 0.0184(14) Uani 1 1 d .
H21 H 0.1427 0.8079 -0.1045 0.022 Uiso 1 1 calc R
C22 C 0.2349(5) 0.7740(3) 0.0058(4) 0.0174(13) Uani 1 1 d .
H22 H 0.2079 0.8011 0.0387 0.021 Uiso 1 1 calc R
C23 C 0.4613(5) 0.8617(3) 0.1869(4) 0.0169(13) Uani 1 1 d .
C24 C 0.3801(5) 0.8892(3) 0.2029(4) 0.0172(13) Uani 1 1 d .
H24 H 0.3841 0.9355 0.2141 0.021 Uiso 1 1 calc R
C25 C 0.2933(5) 0.8581(3) 0.2048(4) 0.0129(12) Uani 1 1 d .
C26 C 0.5468(5) 0.9056(4) 0.1870(5) 0.0235(15) Uani 1 1 d .
H26A H 0.6091 0.8853 0.2211 0.035 Uiso 1 1 calc R
H26B H 0.5394 0.9492 0.2097 0.035 Uiso 1 1 calc R
H26C H 0.5475 0.9108 0.1301 0.035 Uiso 1 1 calc R
C27 C 0.2122(5) 0.9001(4) 0.2182(4) 0.0188(14) Uani 1 1 d .
H27A H 0.1524 0.8732 0.2085 0.028 Uiso 1 1 calc R
H27B H 0.1978 0.9376 0.1796 0.028 Uiso 1 1 calc R
H27C H 0.2339 0.9168 0.2753 0.028 Uiso 1 1 calc R
Ir2A Ir -0.13472(2) 0.78065(1) -0.07242(1) 0.00834(7) Uani 0.9441(5) 1 d P
Ir2B Ir -0.0989(3) 0.7195(2) -0.0266(2) 0.00834(7) Uani 0.0559(5) 1 d P
F5 F -0.2320(3) 0.9070(2) 0.1606(2) 0.0230(9) Uani 1 1 d .
F6 F -0.4152(3) 0.9695(2) -0.1106(3) 0.0253(9) Uani 1 1 d .
F7 F 0.1422(3) 0.9745(3) 0.0247(3) 0.0360(11) Uani 1 1 d .
F8 F -0.0546(4) 0.9693(2) -0.2550(3) 0.0341(11) Uani 1 1 d .
O3 O -0.0350(3) 0.7098(2) -0.0966(3) 0.0166(9) Uani 1 1 d .
O4 O -0.2337(3) 0.7001(2) -0.0706(3) 0.0171(9) Uani 1 1 d .
N3 N -0.0758(4) 0.7719(3) 0.0532(3) 0.0160(11) Uani 1 1 d .
N4 N -0.1945(4) 0.7962(3) -0.1971(3) 0.0133(11) Uani 1 1 d .
C28 C -0.0009(5) 0.7297(3) 0.0922(4) 0.0185(14) Uani 1 1 d .
H28 H 0.0271 0.7029 0.0598 0.022 Uiso 1 1 calc R
C29 C 0.0356(5) 0.7245(3) 0.1769(4) 0.0192(14) Uani 1 1 d .
H29 H 0.0886 0.6950 0.2024 0.023 Uiso 1 1 calc R
C30 C -0.0059(5) 0.7631(3) 0.2257(4) 0.0147(13) Uani 1 1 d .
H30 H 0.0180 0.7597 0.2844 0.018 Uiso 1 1 calc R
C31 C -0.0827(5) 0.8062(3) 0.1863(4) 0.0166(13) Uani 1 1 d .
H31 H -0.1115 0.8331 0.2181 0.020 Uiso 1 1 calc R
C32 C -0.1178(5) 0.8102(3) 0.0994(4) 0.0138(12) Uani 1 1 d .
C33 C -0.1976(4) 0.8529(3) 0.0475(4) 0.0134(12) Uani 1 1 d .
C34 C -0.2518(5) 0.8987(3) 0.0767(4) 0.0164(13) Uani 1 1 d .
C35 C -0.3249(5) 0.9382(3) 0.0263(4) 0.0173(13) Uani 1 1 d .
H35 H -0.3616 0.9685 0.0475 0.021 Uiso 1 1 calc R
C36 C -0.3418(5) 0.9307(3) -0.0587(4) 0.0176(13) Uani 1 1 d .
C37 C -0.2912(5) 0.8879(3) -0.0917(4) 0.0169(13) Uani 1 1 d .
H37 H -0.3054 0.8857 -0.1501 0.020 Uiso 1 1 calc R
C38 C -0.2173(5) 0.8468(3) -0.0387(4) 0.0145(12) Uani 1 1 d .
C39 C -0.0512(5) 0.8570(3) -0.0837(4) 0.0166(13) Uani 1 1 d .
C40 C 0.0234(5) 0.8889(4) -0.0195(4) 0.0180(14) Uani 1 1 d .
H40 H 0.0417 0.8726 0.0357 0.022 Uiso 1 1 calc R
C41 C 0.0694(5) 0.9438(4) -0.0376(4) 0.0238(15) Uani 1 1 d .
C42 C 0.0454(6) 0.9731(4) -0.1158(5) 0.0285(17) Uani 1 1 d .
H42 H 0.0769 1.0122 -0.1258 0.034 Uiso 1 1 calc R
C43 C -0.0282(5) 0.9406(4) -0.1779(4) 0.0226(15) Uani 1 1 d .
C44 C -0.0759(5) 0.8837(3) -0.1657(4) 0.0179(13) Uani 1 1 d .
C45 C -0.1530(5) 0.8465(4) -0.2295(4) 0.0194(14) Uani 1 1 d .
C46 C -0.1860(5) 0.8572(4) -0.3159(4) 0.0208(14) Uani 1 1 d .
H46 H -0.1570 0.8914 -0.3387 0.025 Uiso 1 1 calc R
C47 C -0.2605(5) 0.8183(4) -0.3673(4) 0.0215(15) Uani 1 1 d .
H47 H -0.2817 0.8248 -0.4256 0.026 Uiso 1 1 calc R
C48 C -0.3045(5) 0.7692(4) -0.3328(4) 0.0212(14) Uani 1 1 d .
H48 H -0.3575 0.7430 -0.3668 0.025 Uiso 1 1 calc R
C49 C -0.2689(5) 0.7600(3) -0.2481(4) 0.0168(13) Uani 1 1 d .
H49 H -0.2983 0.7265 -0.2245 0.020 Uiso 1 1 calc R
C50 C -0.0498(5) 0.6473(3) -0.1033(4) 0.0172(13) Uani 1 1 d .
C51 C -0.1333(5) 0.6130(4) -0.0979(5) 0.0243(15) Uani 1 1 d .
H51 H -0.1333 0.5663 -0.1054 0.029 Uiso 1 1 calc R
C52 C -0.2160(5) 0.6392(3) -0.0829(4) 0.0181(13) Uani 1 1 d .
C53 C 0.0317(5) 0.6065(4) -0.1191(5) 0.0230(15) Uani 1 1 d .
H53A H 0.0128 0.5956 -0.1782 0.035 Uiso 1 1 calc R
H53B H 0.0416 0.5654 -0.0867 0.035 Uiso 1 1 calc R
H53C H 0.0934 0.6321 -0.1027 0.035 Uiso 1 1 calc R
C54 C -0.2956(6) 0.5908(4) -0.0778(5) 0.0319(18) Uani 1 1 d .
H54A H -0.2798 0.5747 -0.0208 0.048 Uiso 1 1 calc R
H54B H -0.2985 0.5532 -0.1149 0.048 Uiso 1 1 calc R
H54C H -0.3599 0.6134 -0.0945 0.048 Uiso 1 1 calc R

loop_
_atom_site_aniso_label
_atom_site_aniso_U_11
_atom_site_aniso_U_22
_atom_site_aniso_U_33
_atom_site_aniso_U_23
_atom_site_aniso_U_13
_atom_site_aniso_U_12
Ir1A 0.00789(12) 0.01007(13) 0.00679(12) -0.00023(9) 0.00182(9) 0.00014(8)
Ir1B 0.00789(12) 0.01007(13) 0.00679(12) -0.00023(9) 0.00182(9) 0.00014(8)
F1 0.048(3) 0.034(3) 0.023(2) 0.010(2) 0.012(2) -0.013(2)
F2 0.031(2) 0.032(3) 0.024(2) -0.0006(19) -0.0013(19) -0.016(2)
F3 0.024(2) 0.023(2) 0.024(2) 0.0072(17) 0.0053(17) 0.0097(17)
F4 0.029(2) 0.025(2) 0.0154(19) -0.0035(16) 0.0080(17) 0.0051(17)
O1 0.016(2) 0.016(2) 0.021(2) -0.0039(19) 0.0091(19) -0.0042(18)
O2 0.018(2) 0.014(2) 0.018(2) 0.0019(18) 0.0099(19) 0.0035(18)
N1 0.019(3) 0.014(3) 0.020(3) -0.007(2) 0.011(2) -0.003(2)
N2 0.014(3) 0.010(3) 0.010(2) 0.0034(19) 0.003(2) -0.003(2)
C1 0.015(3) 0.022(3) 0.015(3) -0.001(3) 0.003(3) 0.002(3)
C2 0.016(3) 0.024(4) 0.018(3) -0.007(3) 0.005(3) 0.004(3)
C3 0.020(3) 0.023(4) 0.013(3) 0.003(3) 0.004(3) 0.007(3)
C4 0.020(3) 0.029(4) 0.011(3) 0.003(3) 0.003(3) 0.002(3)
C5 0.015(3) 0.019(3) 0.008(3) 0.000(2) 0.001(2) 0.003(2)
C6 0.018(3) 0.022(4) 0.009(3) 0.003(2) 0.004(2) 0.003(3)
C7 0.038(4) 0.023(4) 0.019(3) 0.007(3) 0.011(3) -0.002(3)
C8 0.028(4) 0.020(4) 0.027(4) 0.008(3) 0.012(3) 0.005(3)
C9 0.020(3) 0.023(4) 0.020(3) 0.002(3) -0.002(3) -0.004(3)
C10 0.017(3) 0.018(3) 0.017(3) 0.000(3) 0.006(3) -0.003(3)
C11 0.009(3) 0.021(3) 0.013(3) -0.002(2) 0.002(2) 0.002(2)
C12 0.013(3) 0.015(3) 0.017(3) 0.000(2) 0.005(2) -0.001(2)
C13 0.015(3) 0.013(3) 0.016(3) 0.000(2) 0.004(2) -0.003(2)
C14 0.020(3) 0.009(3) 0.025(3) 0.000(3) 0.009(3) -0.003(2)
C15 0.023(3) 0.015(3) 0.022(3) -0.001(3) 0.012(3) 0.001(3)
C16 0.020(3) 0.019(3) 0.015(3) -0.004(3) 0.006(3) -0.006(3)
C17 0.017(3) 0.013(3) 0.010(3) -0.003(2) 0.001(2) -0.003(2)
C18 0.016(3) 0.011(3) 0.009(3) -0.002(2) 0.004(2) -0.001(2)
C19 0.014(3) 0.021(3) 0.013(3) -0.001(3) 0.003(2) -0.001(3)
C20 0.017(3) 0.018(3) 0.014(3) 0.002(2) 0.005(3) -0.001(3)
C21 0.011(3) 0.022(4) 0.021(3) 0.000(3) 0.004(3) 0.004(2)
C22 0.018(3) 0.017(3) 0.018(3) 0.001(3) 0.007(3) 0.006(3)
C23 0.018(3) 0.018(3) 0.014(3) -0.003(2) 0.004(3) -0.002(3)
C24 0.026(3) 0.007(3) 0.022(3) 0.001(2) 0.013(3) 0.001(3)
C25 0.020(3) 0.010(3) 0.008(3) 0.000(2) 0.004(2) 0.004(2)
C26 0.022(4) 0.016(3) 0.036(4) 0.001(3) 0.014(3) -0.002(3)
C27 0.021(3) 0.020(4) 0.016(3) -0.001(3) 0.007(3) 0.004(3)
Ir2A 0.00792(12) 0.00991(13) 0.00675(12) -0.00069(8) 0.00177(9) -0.00036(8)
Ir2B 0.00792(12) 0.00991(13) 0.00675(12) -0.00069(8) 0.00177(9) -0.00036(8)
F5 0.025(2) 0.026(2) 0.0175(19) -0.0018(17) 0.0068(17) 0.0091(17)
F6 0.023(2) 0.026(2) 0.023(2) 0.0051(17) 0.0031(17) 0.0130(17)
F7 0.034(3) 0.039(3) 0.030(2) -0.005(2) 0.004(2) -0.022(2)
F8 0.041(3) 0.034(3) 0.025(2) 0.009(2) 0.008(2) -0.010(2)
O3 0.017(2) 0.017(2) 0.015(2) -0.0029(18) 0.0043(18) 0.0009(18)
O4 0.016(2) 0.019(2) 0.017(2) -0.0014(19) 0.0061(18) -0.0023(18)
N3 0.016(3) 0.018(3) 0.014(3) 0.001(2) 0.005(2) 0.003(2)
N4 0.011(2) 0.019(3) 0.009(2) -0.004(2) 0.002(2) 0.001(2)
C28 0.016(3) 0.021(4) 0.017(3) -0.002(3) 0.002(3) 0.008(3)
C29 0.014(3) 0.022(4) 0.018(3) -0.001(3) 0.000(3) 0.005(3)
C30 0.014(3) 0.021(3) 0.009(3) -0.003(2) 0.003(2) -0.003(3)
C31 0.019(3) 0.015(3) 0.016(3) 0.000(2) 0.006(3) 0.002(3)
C32 0.016(3) 0.011(3) 0.015(3) 0.001(2) 0.007(2) -0.003(2)
C33 0.009(3) 0.017(3) 0.016(3) -0.001(2) 0.007(2) -0.003(2)
C34 0.018(3) 0.018(3) 0.016(3) -0.004(3) 0.008(3) -0.003(3)
C35 0.016(3) 0.015(3) 0.019(3) -0.002(3) 0.005(3) 0.002(3)
C36 0.011(3) 0.017(3) 0.022(3) 0.000(3) 0.001(3) 0.002(2)
C37 0.018(3) 0.015(3) 0.016(3) -0.001(2) 0.002(3) -0.001(3)
C38 0.011(3) 0.014(3) 0.018(3) 0.002(2) 0.004(2) -0.003(2)
C39 0.016(3) 0.020(3) 0.014(3) -0.005(3) 0.004(2) -0.002(3)
C40 0.018(3) 0.026(4) 0.010(3) -0.003(3) 0.004(2) 0.001(3)
C41 0.016(3) 0.032(4) 0.020(3) -0.008(3) 0.001(3) -0.011(3)
C42 0.031(4) 0.028(4) 0.028(4) -0.002(3) 0.012(3) -0.012(3)
C43 0.021(3) 0.028(4) 0.016(3) 0.002(3) 0.002(3) -0.006(3)
C44 0.014(3) 0.020(3) 0.020(3) 0.003(3) 0.006(3) -0.004(3)
C45 0.018(3) 0.026(4) 0.014(3) 0.003(3) 0.004(3) 0.000(3)
C46 0.024(4) 0.024(4) 0.015(3) 0.003(3) 0.007(3) 0.003(3)
C47 0.020(3) 0.028(4) 0.014(3) 0.003(3) 0.003(3) 0.005(3)
C48 0.017(3) 0.023(4) 0.018(3) -0.006(3) -0.001(3) -0.004(3)
C49 0.013(3) 0.017(3) 0.017(3) -0.006(3) 0.001(3) -0.002(2)
C50 0.021(3) 0.011(3) 0.018(3) 0.002(2) 0.005(3) 0.004(3)
C51 0.023(4) 0.023(4) 0.031(4) -0.003(3) 0.015(3) -0.001(3)
C52 0.022(3) 0.014(3) 0.019(3) -0.002(3) 0.007(3) 0.000(3)
C53 0.027(4) 0.016(3) 0.030(4) -0.004(3) 0.014(3) 0.002(3)
C54 0.031(4) 0.030(4) 0.044(5) -0.013(4) 0.025(4) -0.011(3)

loop_
_atom_type_symbol
_atom_type_description
_atom_type_scat_dispersion_real
_atom_type_scat_dispersion_imag
_atom_type_scat_source
C C 0.0033 0.0016 'International Tables Vol C Tables 4.2.6.8 and 6.1.1.4'
H H 0.0000 0.0000 'International Tables Vol C Tables 4.2.6.8 and 6.1.1.4'
N N 0.0061 0.0033 'International Tables Vol C Tables 4.2.6.8 and 6.1.1.4'
O O 0.0106 0.0060 'International Tables Vol C Tables 4.2.6.8 and 6.1.1.4'
F F 0.0171 0.0103 'International Tables Vol C Tables 4.2.6.8 and 6.1.1.4'
Ir Ir -1.4442 7.9887 'International Tables Vol C Tables 4.2.6.8 and 6.1.1.4'

loop_
_geom_angle_atom_site_label_1
_geom_angle_atom_site_label_2
_geom_angle_atom_site_label_3
_geom_angle
C11 Ir1A C12 88.7(3)
C11 Ir1A N1 81.1(2)
C12 Ir1A N1 96.8(2)
C11 Ir1A N2 95.9(2)
C12 Ir1A N2 81.0(2)
N1 Ir1A N2 176.4(2)
C11 Ir1A O1 174.7(2)
C12 Ir1A O1 92.1(2)
N1 Ir1A O1 93.6(2)
N2 Ir1A O1 89.41(19)
C11 Ir1A O2 90.7(2)
C12 Ir1A O2 175.0(2)
N1 Ir1A O2 88.0(2)
N2 Ir1A O2 94.13(19)
O1 Ir1A O2 88.92(18)
C23 O1 Ir1A 123.7(4)
C25 O2 Ir1A 125.1(4)
C1 N1 C5 118.5(6)
C1 N1 Ir1A 124.9(5)
C5 N1 Ir1A 116.5(4)
C22 N2 C18 120.3(5)
C22 N2 Ir1A 124.2(4)
C18 N2 Ir1A 115.5(4)
N1 C1 C2 123.2(7)
N1 C1 H1 118.4
C2 C1 H1 118.4
C1 C2 C3 119.3(7)
C1 C2 H2 120.3
C3 C2 H2 120.3
C4 C3 C2 118.6(6)
C4 C3 H3 120.7
C2 C3 H3 120.7
C3 C4 C5 120.2(7)
C3 C4 H4 119.9
C5 C4 H4 119.9
N1 C5 C4 120.0(6)
N1 C5 C6 112.4(5)
C4 C5 C6 127.5(6)
C7 C6 C11 118.1(6)
C7 C6 C5 126.2(6)
C11 C6 C5 115.7(6)
F1 C7 C8 117.2(7)
F1 C7 C6 119.1(7)
C8 C7 C6 123.7(6)
C9 C8 C7 116.3(7)
C9 C8 H8 121.9
C7 C8 H8 121.9
F2 C9 C8 117.9(7)
F2 C9 C10 118.4(6)
C8 C9 C10 123.7(7)
C9 C10 C11 119.8(6)
C9 C10 H10 120.1
C11 C10 H10 120.1
C10 C11 C6 118.5(6)
C10 C11 Ir1A 127.4(5)
C6 C11 Ir1A 114.1(5)
C13 C12 C17 120.3(6)
C13 C12 Ir1A 125.9(5)
C17 C12 Ir1A 113.8(5)
C14 C13 C12 118.2(6)
C14 C13 H13 120.9
C12 C13 H13 120.9
F3 C14 C13 118.9(6)
F3 C14 C15 117.7(6)
C13 C14 C15 123.3(6)
C16 C15 C14 117.1(6)
C16 C15 H15 121.5
C14 C15 H15 121.5
C15 C16 F4 117.3(6)
C15 C16 C17 123.1(6)
F4 C16 C17 119.5(6)
C16 C17 C12 117.9(6)
C16 C17 C18 125.9(6)
C12 C17 C18 116.1(6)
N2 C18 C19 119.2(6)
N2 C18 C17 113.5(5)
C19 C18 C17 127.3(6)
C20 C19 C18 119.7(6)
C20 C19 H19 120.2
C18 C19 H19 120.2
C21 C20 C19 119.6(6)
C21 C20 H20 120.2
C19 C20 H20 120.2
C22 C21 C20 119.1(6)
C22 C21 H21 120.4
C20 C21 H21 120.4
N2 C22 C21 122.1(6)
N2 C22 H22 118.9
C21 C22 H22 118.9
O1 C23 C24 127.5(6)
O1 C23 C26 113.0(6)
C24 C23 C26 119.5(6)
C23 C24 C25 128.9(6)
C23 C24 H24 115.6
C25 C24 H24 115.6
O2 C25 C24 125.7(6)
O2 C25 C27 115.5(6)
C24 C25 C27 118.8(6)
C23 C26 H26A 109.5
C23 C26 H26B 109.5
H26A C26 H26B 109.5
C23 C26 H26C 109.5
H26A C26 H26C 109.5
H26B C26 H26C 109.5
C25 C27 H27A 109.5
C25 C27 H27B 109.5
H27A C27 H27B 109.5
C25 C27 H27C 109.5
H27A C27 H27C 109.5
H27B C27 H27C 109.5
C38 Ir2A C39 86.6(3)
C38 Ir2A N3 80.4(2)
C39 Ir2A N3 96.5(2)
C38 Ir2A N4 96.5(2)
C39 Ir2A N4 80.9(2)
N3 Ir2A N4 176.1(2)
C38 Ir2A O3 174.3(2)
C39 Ir2A O3 92.3(2)
N3 Ir2A O3 94.1(2)
N4 Ir2A O3 88.82(19)
C38 Ir2A O4 92.7(2)
C39 Ir2A O4 175.1(2)
N3 Ir2A O4 88.1(2)
N4 Ir2A O4 94.4(2)
O3 Ir2A O4 88.95(18)
C50 O3 Ir2A 124.8(4)
C52 O4 Ir2A 123.4(4)
C28 N3 C32 119.5(6)
C28 N3 Ir2A 123.9(4)
C32 N3 Ir2A 116.5(4)
C49 N4 C45 119.5(6)
C49 N4 Ir2A 124.3(5)
C45 N4 Ir2A 116.2(4)
N3 C28 C29 122.1(6)
N3 C28 H28 119.0
C29 C28 H28 119.0
C28 C29 C30 119.6(6)
C28 C29 H29 120.2
C30 C29 H29 120.2
C31 C30 C29 118.6(6)
C31 C30 H30 120.7
C29 C30 H30 120.7
C30 C31 C32 120.0(6)
C30 C31 H31 120.0
C32 C31 H31 120.0
N3 C32 C31 120.1(6)
N3 C32 C33 112.4(5)
C31 C32 C33 127.4(6)
C34 C33 C38 119.0(6)
C34 C33 C32 125.6(6)
C38 C33 C32 115.3(6)
C35 C34 F5 116.1(6)
C35 C34 C33 123.8(6)
F5 C34 C33 120.1(6)
C34 C35 C36 115.3(6)
C34 C35 H35 122.3
C36 C35 H35 122.3
C37 C36 F6 119.4(6)
C37 C36 C35 124.2(6)
F6 C36 C35 116.4(6)
C36 C37 C38 119.6(6)
C36 C37 H37 120.2
C38 C37 H37 120.2
C33 C38 C37 118.0(6)
C33 C38 Ir2A 115.2(5)
C37 C38 Ir2A 126.8(5)
C40 C39 C44 118.0(6)
C40 C39 Ir2A 127.0(5)
C44 C39 Ir2A 114.8(5)
C41 C40 C39 119.3(6)
C41 C40 H40 120.4
C39 C40 H40 120.4
F7 C41 C40 119.2(6)
F7 C41 C42 116.0(7)
C40 C41 C42 124.8(6)
C43 C42 C41 114.7(7)
C43 C42 H42 122.7
C41 C42 H42 122.7
F8 C43 C44 119.9(6)
F8 C43 C42 115.8(6)
C44 C43 C42 124.3(7)
C43 C44 C39 118.9(6)
C43 C44 C45 126.6(6)
C39 C44 C45 114.6(6)
N4 C45 C46 119.4(6)
N4 C45 C44 113.2(5)
C46 C45 C44 127.4(6)
C47 C46 C45 120.2(7)
C47 C46 H46 119.9
C45 C46 H46 119.9
C46 C47 C48 119.5(6)
C46 C47 H47 120.3
C48 C47 H47 120.3
C49 C48 C47 118.2(6)
C49 C48 H48 120.9
C47 C48 H48 120.9
N4 C49 C48 123.1(6)
N4 C49 H49 118.4
C48 C49 H49 118.4
O3 C50 C51 126.8(6)
O3 C50 C53 115.8(6)
C51 C50 C53 117.5(6)
C52 C51 C50 127.9(7)
C52 C51 H51 116.1
C50 C51 H51 116.1
O4 C52 C51 128.2(7)
O4 C52 C54 114.3(6)
C51 C52 C54 117.5(6)
C50 C53 H53A 109.5
C50 C53 H53B 109.5
H53A C53 H53B 109.5
C50 C53 H53C 109.5
H53A C53 H53C 109.5
H53B C53 H53C 109.5
C52 C54 H54A 109.5
C52 C54 H54B 109.5
H54A C54 H54B 109.5
C52 C54 H54C 109.5
H54A C54 H54C 109.5
H54B C54 H54C 109.5

loop_
_geom_bond_atom_site_label_1
_geom_bond_atom_site_label_2
_geom_bond_distance
Ir1A C11 1.982(7)
Ir1A C12 2.008(7)
Ir1A N1 2.030(6)
Ir1A N2 2.052(5)
Ir1A O1 2.146(5)
Ir1A O2 2.149(4)
F1 C7 1.360(8)
F2 C9 1.366(8)
F3 C14 1.358(8)
F4 C16 1.367(7)
O1 C23 1.285(8)
O2 C25 1.282(8)
N1 C1 1.356(9)
N1 C5 1.375(8)
N2 C22 1.347(8)
N2 C18 1.370(8)
C1 C2 1.368(9)
C1 H1 0.9500
C2 C3 1.391(10)
C2 H2 0.9500
C3 C4 1.390(10)
C3 H3 0.9500
C4 C5 1.406(8)
C4 H4 0.9500
C5 C6 1.463(9)
C6 C7 1.399(10)
C6 C11 1.430(9)
C7 C8 1.379(11)
C8 C9 1.377(10)
C8 H8 0.9500
C9 C10 1.379(10)
C10 C11 1.397(9)
C10 H10 0.9500
C12 C13 1.396(9)
C12 C17 1.412(9)
C13 C14 1.386(9)
C13 H13 0.9500
C14 C15 1.396(10)
C15 C16 1.360(10)
C15 H15 0.9500
C16 C17 1.407(9)
C17 C18 1.468(9)
C18 C19 1.410(8)
C19 C20 1.389(9)
C19 H19 0.9500
C20 C21 1.383(9)
C20 H20 0.9500
C21 C22 1.377(9)
C21 H21 0.9500
C22 H22 0.9500
C23 C24 1.391(9)
C23 C26 1.509(9)
C24 C25 1.398(9)
C24 H24 0.9500
C25 C27 1.511(9)
C26 H26A 0.9800
C26 H26B 0.9800
C26 H26C 0.9800
C27 H27A 0.9800
C27 H27B 0.9800
C27 H27C 0.9800
Ir2A C38 1.985(7)
Ir2A C39 1.994(7)
Ir2A N3 2.039(5)
Ir2A N4 2.042(5)
Ir2A O3 2.150(5)
Ir2A O4 2.161(5)
F5 C34 1.375(7)
F6 C36 1.374(7)
F7 C41 1.368(8)
F8 C43 1.373(8)
O3 C50 1.278(8)
O4 C52 1.283(8)
N3 C28 1.360(8)
N3 C32 1.372(8)
N4 C49 1.347(8)
N4 C45 1.378(9)
C28 C29 1.370(9)
C28 H28 0.9500
C29 C30 1.404(9)
C29 H29 0.9500
C30 C31 1.389(9)
C30 H30 0.9500
C31 C32 1.404(9)
C31 H31 0.9500
C32 C33 1.472(9)
C33 C34 1.398(9)
C33 C38 1.410(9)
C34 C35 1.371(9)
C35 C36 1.398(9)
C35 H35 0.9500
C36 C37 1.361(9)
C37 C38 1.413(9)
C37 H37 0.9500
C39 C40 1.411(9)
C39 C44 1.432(9)
C40 C41 1.372(10)
C40 H40 0.9500
C41 C42 1.397(11)
C42 C43 1.389(10)
C42 H42 0.9500
C43 C44 1.384(10)
C44 C45 1.477(9)
C45 C46 1.410(9)
C46 C47 1.382(10)
C46 H46 0.9500
C47 C48 1.401(10)
C47 H47 0.9500
C48 C49 1.380(10)
C48 H48 0.9500
C49 H49 0.9500
C50 C51 1.407(10)
C50 C53 1.520(9)
C51 C52 1.391(10)
C51 H51 0.9500
C52 C54 1.523(10)
C53 H53A 0.9800
C53 H53B 0.9800
C53 H53C 0.9800
C54 H54A 0.9800
C54 H54B 0.9800
C54 H54C 0.9800

loop_
_geom_torsion_atom_site_label_1
_geom_torsion_atom_site_label_2
_geom_torsion_atom_site_label_3
_geom_torsion_atom_site_label_4
_geom_torsion
C12 Ir1A O1 C23 178.1(5)
N1 Ir1A O1 C23 -85.0(5)
N2 Ir1A O1 C23 97.1(5)
O2 Ir1A O1 C23 3.0(5)
C11 Ir1A O2 C25 174.8(5)
N1 Ir1A O2 C25 93.7(5)
N2 Ir1A O2 C25 -89.2(5)
O1 Ir1A O2 C25 0.1(5)
C11 Ir1A N1 C1 178.9(6)
C12 Ir1A N1 C1 91.3(6)
O1 Ir1A N1 C1 -1.2(5)
O2 Ir1A N1 C1 -90.0(5)
C11 Ir1A N1 C5 -2.1(5)
C12 Ir1A N1 C5 -89.7(5)
O1 Ir1A N1 C5 177.7(5)
O2 Ir1A N1 C5 88.9(5)
C11 Ir1A N2 C22 90.5(5)
C12 Ir1A N2 C22 178.3(6)
O1 Ir1A N2 C22 -89.5(5)
O2 Ir1A N2 C22 -0.6(5)
C11 Ir1A N2 C18 -89.1(5)
C12 Ir1A N2 C18 -1.4(4)
O1 Ir1A N2 C18 90.8(4)
O2 Ir1A N2 C18 179.7(4)
C5 N1 C1 C2 -1.8(10)
Ir1A N1 C1 C2 177.1(5)
N1 C1 C2 C3 -0.3(10)
C1 C2 C3 C4 2.3(10)
C2 C3 C4 C5 -2.2(10)
C1 N1 C5 C4 1.8(9)
Ir1A N1 C5 C4 -177.2(5)
C1 N1 C5 C6 -179.6(6)
Ir1A N1 C5 C6 1.4(7)
C3 C4 C5 N1 0.2(10)
C3 C4 C5 C6 -178.2(7)
N1 C5 C6 C7 -178.2(7)
C4 C5 C6 C7 0.3(12)
N1 C5 C6 C11 0.6(8)
C4 C5 C6 C11 179.1(7)
C11 C6 C7 F1 -179.3(6)
C5 C6 C7 F1 -0.5(12)
C11 C6 C7 C8 0.5(11)
C5 C6 C7 C8 179.3(7)
F1 C7 C8 C9 179.8(7)
C6 C7 C8 C9 0.0(12)
C7 C8 C9 F2 -178.2(7)
C7 C8 C9 C10 -0.1(12)
F2 C9 C10 C11 177.9(6)
C8 C9 C10 C11 -0.2(12)
C9 C10 C11 C6 0.7(10)
C9 C10 C11 Ir1A -176.3(5)
C7 C6 C11 C10 -0.8(10)
C5 C6 C11 C10 -179.7(6)
C7 C6 C11 Ir1A 176.6(5)
C5 C6 C11 Ir1A -2.3(7)
C12 Ir1A C11 C10 -83.5(6)
N1 Ir1A C11 C10 179.5(6)
N2 Ir1A C11 C10 -2.6(6)
O2 Ir1A C11 C10 91.6(6)
C12 Ir1A C11 C6 99.4(5)
N1 Ir1A C11 C6 2.4(5)
N2 Ir1A C11 C6 -179.8(5)
O2 Ir1A C11 C6 -85.5(5)
C11 Ir1A C12 C13 -80.6(6)
N1 Ir1A C12 C13 0.3(6)
N2 Ir1A C12 C13 -176.8(6)
O1 Ir1A C12 C13 94.2(6)
C11 Ir1A C12 C17 98.3(5)
N1 Ir1A C12 C17 179.2(5)
N2 Ir1A C12 C17 2.1(5)
O1 Ir1A C12 C17 -87.0(5)
C17 C12 C13 C14 2.0(9)
Ir1A C12 C13 C14 -179.2(5)
C12 C13 C14 F3 178.2(6)
C12 C13 C14 C15 -1.2(10)
F3 C14 C15 C16 -178.9(6)
C13 C14 C15 C16 0.5(10)
C14 C15 C16 F4 -179.4(6)
C14 C15 C16 C17 -0.6(10)
C15 C16 C17 C12 1.4(10)
F4 C16 C17 C12 -179.9(6)
C15 C16 C17 C18 -176.9(6)
F4 C16 C17 C18 1.8(10)
C13 C12 C17 C16 -2.1(9)
Ir1A C12 C17 C16 179.0(5)
C13 C12 C17 C18 176.4(6)
Ir1A C12 C17 C18 -2.5(7)
C22 N2 C18 C19 -0.7(9)
Ir1A N2 C18 C19 179.0(5)
C22 N2 C18 C17 -179.2(6)
Ir1A N2 C18 C17 0.4(7)
C16 C17 C18 N2 179.7(6)
C12 C17 C18 N2 1.4(8)
C16 C17 C18 C19 1.3(11)
C12 C17 C18 C19 -177.1(6)
N2 C18 C19 C20 0.9(9)
C17 C18 C19 C20 179.3(6)
C18 C19 C20 C21 -0.7(10)
C19 C20 C21 C22 0.3(10)
C18 N2 C22 C21 0.3(10)
Ir1A N2 C22 C21 -179.4(5)
C20 C21 C22 N2 -0.1(10)
Ir1A O1 C23 C24 -3.4(9)
Ir1A O1 C23 C26 177.3(4)
O1 C23 C24 C25 -0.2(12)
C26 C23 C24 C25 179.1(7)
Ir1A O2 C25 C24 -3.1(9)
Ir1A O2 C25 C27 176.8(4)
C23 C24 C25 O2 3.9(11)
C23 C24 C25 C27 -176.0(6)
C39 Ir2A O3 C50 -175.6(5)
N3 Ir2A O3 C50 87.7(5)
N4 Ir2A O3 C50 -94.8(5)
O4 Ir2A O3 C50 -0.4(5)
C38 Ir2A O4 C52 -175.3(5)
N3 Ir2A O4 C52 -94.9(5)
N4 Ir2A O4 C52 88.0(5)
O3 Ir2A O4 C52 -0.7(5)
C38 Ir2A N3 C28 179.9(6)
C39 Ir2A N3 C28 -94.7(6)
O3 Ir2A N3 C28 -1.9(6)
O4 Ir2A N3 C28 86.9(6)
C38 Ir2A N3 C32 1.9(5)
C39 Ir2A N3 C32 87.3(5)
O3 Ir2A N3 C32 -180.0(5)
O4 Ir2A N3 C32 -91.2(5)
C38 Ir2A N4 C49 -94.8(5)
C39 Ir2A N4 C49 179.8(6)
O3 Ir2A N4 C49 87.3(5)
O4 Ir2A N4 C49 -1.5(5)
C38 Ir2A N4 C45 86.5(5)
C39 Ir2A N4 C45 1.1(5)
O3 Ir2A N4 C45 -91.4(5)
O4 Ir2A N4 C45 179.7(5)
C32 N3 C28 C29 -0.9(10)
Ir2A N3 C28 C29 -178.9(5)
N3 C28 C29 C30 0.9(11)
C28 C29 C30 C31 -0.7(10)
C29 C30 C31 C32 0.5(10)
C28 N3 C32 C31 0.7(9)
Ir2A N3 C32 C31 178.9(5)
C28 N3 C32 C33 -179.9(6)
Ir2A N3 C32 C33 -1.8(7)
C30 C31 C32 N3 -0.6(10)
C30 C31 C32 C33 -179.8(6)
N3 C32 C33 C34 -177.8(6)
C31 C32 C33 C34 1.4(11)
N3 C32 C33 C38 0.5(8)
C31 C32 C33 C38 179.8(6)
C38 C33 C34 C35 0.9(10)
C32 C33 C34 C35 179.2(6)
C38 C33 C34 F5 -178.0(6)
C32 C33 C34 F5 0.3(10)
F5 C34 C35 C36 177.9(6)
C33 C34 C35 C36 -1.0(10)
C34 C35 C36 C37 0.1(10)
C34 C35 C36 F6 179.6(6)
F6 C36 C37 C38 -178.5(6)
C35 C36 C37 C38 1.1(11)
C34 C33 C38 C37 0.3(9)
C32 C33 C38 C37 -178.2(6)
C34 C33 C38 Ir2A 179.5(5)
C32 C33 C38 Ir2A 1.0(7)
C36 C37 C38 C33 -1.2(9)
C36 C37 C38 Ir2A 179.7(5)
C39 Ir2A C38 C33 -98.7(5)
N3 Ir2A C38 C33 -1.5(5)
N4 Ir2A C38 C33 -179.1(5)
O4 Ir2A C38 C33 86.1(5)
C39 Ir2A C38 C37 80.4(6)
N3 Ir2A C38 C37 177.6(6)
N4 Ir2A C38 C37 0.0(6)
O4 Ir2A C38 C37 -94.8(6)
C38 Ir2A C39 C40 81.0(6)
N3 Ir2A C39 C40 1.0(6)
N4 Ir2A C39 C40 178.1(6)
O3 Ir2A C39 C40 -93.4(6)
C38 Ir2A C39 C44 -94.8(5)
N3 Ir2A C39 C44 -174.7(5)
N4 Ir2A C39 C44 2.4(5)
O3 Ir2A C39 C44 90.8(5)
C44 C39 C40 C41 -0.1(10)
Ir2A C39 C40 C41 -175.7(5)
C39 C40 C41 F7 -179.7(6)
C39 C40 C41 C42 2.6(12)
F7 C41 C42 C43 179.6(7)
C40 C41 C42 C43 -2.6(12)
C41 C42 C43 F8 178.6(7)
C41 C42 C43 C44 0.2(12)
F8 C43 C44 C39 -176.3(6)
C42 C43 C44 C39 2.1(12)
F8 C43 C44 C45 2.9(12)
C42 C43 C44 C45 -178.7(7)
C40 C39 C44 C43 -2.1(10)
Ir2A C39 C44 C43 174.0(5)
C40 C39 C44 C45 178.6(6)
Ir2A C39 C44 C45 -5.3(8)
C49 N4 C45 C46 -2.9(10)
Ir2A N4 C45 C46 175.9(5)
C49 N4 C45 C44 177.1(6)
Ir2A N4 C45 C44 -4.1(7)
C43 C44 C45 N4 -173.2(7)
C39 C44 C45 N4 6.1(9)
C43 C44 C45 C46 6.8(12)
C39 C44 C45 C46 -173.9(7)
N4 C45 C46 C47 1.0(10)
C44 C45 C46 C47 -179.0(7)
C45 C46 C47 C48 1.6(11)
C46 C47 C48 C49 -2.3(10)
C45 N4 C49 C48 2.2(10)
Ir2A N4 C49 C48 -176.5(5)
C47 C48 C49 N4 0.5(11)
Ir2A O3 C50 C51 1.3(10)
Ir2A O3 C50 C53 -179.0(4)
O3 C50 C51 C52 -1.2(13)
C53 C50 C51 C52 179.1(7)
Ir2A O4 C52 C51 1.1(10)
Ir2A O4 C52 C54 179.4(5)
C50 C51 C52 O4 -0.2(13)
C50 C51 C52 C54 -178.5(7)
